data_7134637
loop_
_publ_author_name
'Dutta, Lesa'
'Das, Avijit'
'Hasan, Babar'
'Paria, Sayantan'
'Mondal, Dhrubajyoti'

_publ_section_title
;
 Comparing electrocatalytic and chemical oxygen reduction reaction by a
 molecular copper complex
;
_journal_issue 55
_journal_name_full 'Chemical Communications'
_journal_page_first 10158
_journal_page_last 10161
_journal_paper_doi 10.1039/D5CC01491C
_journal_volume 61
_journal_year 2025
_chemical_formula_moiety 'C26 H23 Cl Cu N3 O2, C26 H26 Cl Cu N3 O2, 4(Cl O4), H2 O, O'
_chemical_formula_sum 'C52 H51 Cl6 Cu2 N6 O22'
_chemical_formula_weight 1451.77
_space_group_crystal_system monoclinic
_space_group_IT_number 9
_space_group_name_Hall 'C -2yc'
_space_group_name_H-M_alt 'C 1 c 1'
_atom_sites_solution_hydrogens mixed
_audit_creation_date 2025-05-28
_audit_creation_method
;
Olex2 1.5
(compiled 2025.04.05 svn.rf049d14d for OlexSys, GUI svn.r7224)
;
_audit_update_record
;
2025-05-28 deposited with the CCDC.	2025-05-29 downloaded from the CCDC.
;
_cell_angle_alpha 90
_cell_angle_beta 96.406(2)
_cell_angle_gamma 90
_cell_formula_units_Z 4
_cell_length_a 12.8921(13)
_cell_length_b 16.3316(17)
_cell_length_c 29.441(3)
_cell_measurement_reflns_used 8338
_cell_measurement_temperature 293.15
_cell_measurement_theta_max 23.19
_cell_measurement_theta_min 2.35
_cell_volume 6160.1(11)
_computing_cell_refinement 'SAINT v7.34A (Bruker, 200?)'
_computing_data_collection 'BRUKER APEX-II'
_computing_data_reduction 'SAINT v7.34A (Bruker, 200?)'
_computing_molecular_graphics 'Olex2 1.5 (Dolomanov et al., 2009)'
_computing_publication_material 'Olex2 1.5 (Dolomanov et al., 2009)'
_computing_structure_refinement 'SHELXL 2019/3 (Sheldrick, 2015)'
_computing_structure_solution 'olex2.solve 1.5 (Bourhis et al., 2015)'
_diffrn_ambient_temperature 293.15
_diffrn_measured_fraction_theta_full 0.998
_diffrn_measured_fraction_theta_max 0.998
_diffrn_measurement_device_type 'CCD area detector'
_diffrn_measurement_method 'phi and omega scans'
_diffrn_radiation_type MoK\a
_diffrn_radiation_wavelength 0.71073
_diffrn_reflns_av_R_equivalents 0.0386
_diffrn_reflns_av_unetI/netI 0.0495
_diffrn_reflns_Laue_measured_fraction_full 0.998
_diffrn_reflns_Laue_measured_fraction_max 0.998
_diffrn_reflns_limit_h_max 14
_diffrn_reflns_limit_h_min -14
_diffrn_reflns_limit_k_max 18
_diffrn_reflns_limit_k_min -18
_diffrn_reflns_limit_l_max 34
_diffrn_reflns_limit_l_min -34
_diffrn_reflns_number 26747
_diffrn_reflns_point_group_measured_fraction_full 0.964
_diffrn_reflns_point_group_measured_fraction_max 0.964
_diffrn_reflns_theta_full 24.333
_diffrn_reflns_theta_max 24.333
_diffrn_reflns_theta_min 1.392
_exptl_absorpt_coefficient_mu 1.032
_exptl_absorpt_correction_type none
_exptl_crystal_colour 'clear light blue'
_exptl_crystal_colour_lustre clear
_exptl_crystal_colour_modifier light
_exptl_crystal_colour_primary blue
_exptl_crystal_density_diffrn 1.565
_exptl_crystal_description block
_exptl_crystal_F_000 2964
_exptl_crystal_size_max 0.2
_exptl_crystal_size_mid 0.18
_exptl_crystal_size_min 0.16
_refine_diff_density_max 0.562
_refine_diff_density_min -0.308
_refine_diff_density_rms 0.068
_refine_ls_abs_structure_details
;
 Refined as an inversion twin.
;
_refine_ls_abs_structure_Flack 0.275(18)
_refine_ls_extinction_method none
_refine_ls_goodness_of_fit_ref 1.016
_refine_ls_hydrogen_treatment constr
_refine_ls_matrix_type full
_refine_ls_number_parameters 801
_refine_ls_number_reflns 9654
_refine_ls_number_restraints 153
_refine_ls_restrained_S_all 1.041
_refine_ls_R_factor_all 0.0574
_refine_ls_R_factor_gt 0.0480
_refine_ls_shift/su_max 0.000
_refine_ls_shift/su_mean 0.000
_refine_ls_structure_factor_coef Fsqd
_refine_ls_weighting_details 'w=1/[\s^2^(Fo^2^)+(0.0871P)^2^] where P=(Fo^2^+2Fc^2^)/3'
_refine_ls_weighting_scheme calc
_refine_ls_wR_factor_gt 0.1230
_refine_ls_wR_factor_ref 0.1305
_reflns_Friedel_coverage 0.931
_reflns_Friedel_fraction_full 0.930
_reflns_Friedel_fraction_max 0.930
_reflns_number_gt 8293
_reflns_number_total 9654
_reflns_threshold_expression 'I > 2\s(I)'
_cod_data_source_file d5cc01491c2.cif
_cod_data_source_block Complex_2
_cod_depositor_comments 'Adding full bibliography for 7134636--7134637.cif.'
_cod_database_code 7134637
_shelx_shelxl_version_number 2019/3
_shelx_space_group_comment
;
The symmetry employed for this shelxl refinement is uniquely defined
by the following loop, which should always be used as a source of
symmetry information in preference to the above space-group names.
They are only intended as comments.
;
_shelx_estimated_absorpt_t_max 0.852
_shelx_estimated_absorpt_t_min 0.820
_olex2_refinement_description
;
1. Twinned data refinement
 Scales: 0.725(18)
 0.275(18)
2. Fixed Uiso
 At 1.2 times of:
  All C(H) groups, All C(H,H) groups
 At 1.5 times of:
  All O(H) groups, All O(H,H) groups
3. Restrained distances
 Cu2-H4B \\sim Cu2-H4A
 with sigma of 0.02
4. Uiso/Uaniso restraints and constraints
O13A \\sim O13 \\sim O14 \\sim O16A \\sim O14A \\sim O15 \\sim O15A \\sim O16:
within 2A with sigma of 0.01 and sigma for terminal atoms of 0.02 within 2A
O18 \\sim O18A \\sim O19 \\sim O19A \\sim O20A \\sim O20 \\sim O17A \\sim O17:
within 2A with sigma of 0.01 and sigma for terminal atoms of 0.02 within 2A
Uanis(Cl5) \\sim Ueq, Uanis(O13) \\sim Ueq, Uanis(O14) \\sim Ueq, Uanis(O15)
\\sim Ueq, Uanis(O16) \\sim Ueq, Uanis(Cl5A) \\sim Ueq, Uanis(O13A) \\sim Ueq,
Uanis(O16A) \\sim Ueq, Uanis(O14A) \\sim Ueq, Uanis(O15A) \\sim Ueq: with sigma
of 0.01 and sigma for terminal atoms of 0.02
Uanis(Cl5A) = Uanis(Cl5)
Uanis(O13A) = Uanis(O13)
Uanis(O16) = Uanis(O16A)
Uanis(O14) = Uanis(O14A)
Uanis(O15A) = Uanis(O15)
Uanis(Cl6) = Uanis(Cl6A)
Uanis(O20) = Uanis(O20A)
Uanis(O18) = Uanis(O18A)
Uanis(O17A) = Uanis(O17)
Uanis(O19) = Uanis(O19A)
Uanis(O22C) = Uanis(O22B) = Uanis(O22A)
5. Others
 Sof(Cl5A)=Sof(O13A)=Sof(O16A)=Sof(O14A)=Sof(O15A)=1-FVAR(1)
 Sof(Cl5)=Sof(O13)=Sof(O14)=Sof(O15)=Sof(O16)=FVAR(1)
 Sof(Cl6A)=Sof(O17A)=Sof(O18A)=Sof(O19A)=Sof(O20A)=1-FVAR(2)
 Sof(Cl6)=Sof(O17)=Sof(O18)=Sof(O19)=Sof(O20)=FVAR(2)
 Fixed Sof: O22B(0.26028) O22C(0.26924) O22A(0.47048)
6.a Riding coordinates:
 O4(H4A,H4B), O2(H2A,H2B)
6.b Free rotating group:
 O21(H21A,H21B), Cl5(O13,O14,O15,O16), Cl5A(O13A,O16A,O14A,O15A), Cl6(O17,O18,
 O19,O20), Cl6A(O17A,O18A,O19A,O20A)
6.c Secondary CH2 refined with riding coordinates:
 C34(H34A,H34B), C40(H40A,H40B), C33(H33A,H33B), C20(H20A,H20B), C14(H14A,
 H14B), C8(H8A,H8B), C7(H7A,H7B)
6.d Aromatic/amide H refined with riding coordinates:
 C36(H36), C39(H39), C37(H37), C38(H38), C29(H29), C31(H31), C13(H13),
 C11(H11), C10(H10), C12(H12), C5(H5), C26(H26), C22(H22), C25(H25), C19(H19),
 C18(H18), C24(H24), C3(H3), C49(H49), C50(H50), C42(H42), C45(H45), C43(H43),
 C44(H44), C48(H48), C51(H51), C16(H16), C17(H17), C23(H23)
6.e Idealised tetrahedral OH refined as rotating group:
 O1(H1), O3(H3A)
;
_olex2_submission_special_instructions 'No special instructions were received'

loop_
_space_group_symop_operation_xyz
'x, y, z'
'x, -y, z+1/2'
'x+1/2, y+1/2, z'
'x+1/2, -y+1/2, z+1/2'

loop_
_atom_site_label
_atom_site_type_symbol
_atom_site_fract_x
_atom_site_fract_y
_atom_site_fract_z
_atom_site_U_iso_or_equiv
_atom_site_adp_type
_atom_site_occupancy
_atom_site_site_symmetry_order
_atom_site_calc_flag
_atom_site_refinement_flags_posn
_atom_site_refinement_flags_adp
_atom_site_refinement_flags_occupancy
_atom_site_disorder_assembly
_atom_site_disorder_group
Cu2 Cu 0.41228(7) 0.73333(6) 0.73049(3) 0.0477(3) Uani 1 1 d D . . . .
Cu1 Cu 0.06442(6) 0.71824(5) 0.90193(3) 0.0385(2) Uani 1 1 d . . . . .
N4 N 0.3232(5) 0.6644(4) 0.6857(2) 0.0434(15) Uani 1 1 d . . . . .
N5 N 0.3120(5) 0.8199(4) 0.7103(2) 0.0483(16) Uani 1 1 d . . . . .
C36 C 0.1505(8) 0.8436(6) 0.6647(4) 0.070(3) Uani 1 1 d . . . . .
H36 H 0.092337 0.823089 0.646721 0.084 Uiso 1 1 calc R U . . .
C39 C 0.3237(9) 0.9006(5) 0.7158(3) 0.062(2) Uani 1 1 d . . . . .
H39 H 0.382803 0.920496 0.733308 0.074 Uiso 1 1 calc R U . . .
C37 C 0.1622(10) 0.9255(7) 0.6714(4) 0.081(3) Uani 1 1 d . . . . .
H37 H 0.110688 0.961588 0.659080 0.097 Uiso 1 1 calc R U . . .
C38 C 0.2509(9) 0.9547(5) 0.6964(4) 0.069(3) Uani 1 1 d . . . . .
H38 H 0.261248 1.010812 0.700078 0.083 Uiso 1 1 calc R U . . .
C35 C 0.2262(7) 0.7910(5) 0.6849(3) 0.051(2) Uani 1 1 d . . . . .
C34 C 0.2186(7) 0.7001(5) 0.6804(3) 0.055(2) Uani 1 1 d . . . . .
H34A H 0.178406 0.678219 0.703549 0.066 Uiso 1 1 calc R U . . .
H34B H 0.183164 0.685949 0.650615 0.066 Uiso 1 1 calc R U . . .
C40 C 0.3219(8) 0.5810(5) 0.7048(3) 0.057(2) Uani 1 1 d . . . . .
H40A H 0.307900 0.541533 0.680248 0.068 Uiso 1 1 calc R U . . .
H40B H 0.267047 0.576625 0.724691 0.068 Uiso 1 1 calc R U . . .
C41 C 0.4272(8) 0.5630(6) 0.7317(3) 0.061(2) Uani 1 1 d . . . . .
C33 C 0.3681(8) 0.6609(5) 0.6410(3) 0.057(2) Uani 1 1 d . . . . .
H33A H 0.325503 0.624633 0.620528 0.068 Uiso 1 1 calc R U . . .
H33B H 0.437538 0.637403 0.646032 0.068 Uiso 1 1 calc R U . . .
C32 C 0.3751(7) 0.7434(5) 0.6177(3) 0.049(2) Uani 1 1 d . . . . .
C29 C 0.3851(8) 0.8925(6) 0.5736(3) 0.060(2) Uani 1 1 d . . . . .
H29 H 0.386939 0.942460 0.558563 0.072 Uiso 1 1 calc R U . . .
C30 C 0.3108(8) 0.8364(6) 0.5595(3) 0.062(2) Uani 1 1 d . . . . .
C31 C 0.3031(8) 0.7621(6) 0.5798(3) 0.059(2) Uani 1 1 d . . . . .
H31 H 0.251735 0.724849 0.568890 0.071 Uiso 1 1 calc R U . . .
Cl2 Cl 0.2183(3) 0.8601(2) 0.51349(10) 0.1104(12) Uani 1 1 d . . . . .
N2 N 0.0167(5) 0.6032(4) 0.8916(2) 0.0430(14) Uani 1 1 d . . . . .
C13 C -0.0679(7) 0.5758(6) 0.8642(3) 0.058(2) Uani 1 1 d . . . . .
H13 H -0.112179 0.613147 0.847995 0.069 Uiso 1 1 calc R U . . .
C9 C 0.0804(7) 0.5492(5) 0.9137(3) 0.048(2) Uani 1 1 d . . . . .
C11 C -0.0238(8) 0.4385(6) 0.8830(4) 0.075(3) Uani 1 1 d . . . . .
H11 H -0.038248 0.382783 0.880146 0.090 Uiso 1 1 calc R U . . .
C10 C 0.0641(8) 0.4656(5) 0.9103(4) 0.062(2) Uani 1 1 d . . . . .
H10 H 0.110481 0.428811 0.925761 0.074 Uiso 1 1 calc R U . . .
C12 C -0.0886(8) 0.4945(6) 0.8603(4) 0.071(3) Uani 1 1 d . . . . .
H12 H -0.147740 0.476857 0.841889 0.085 Uiso 1 1 calc R U . . .
C6 C 0.0694(6) 0.7428(5) 1.0152(3) 0.0419(18) Uani 1 1 d . . . . .
C1 C -0.0152(6) 0.7881(4) 0.9943(2) 0.0370(16) Uani 1 1 d . . . . .
C4 C 0.0987(7) 0.8485(5) 1.0704(3) 0.054(2) Uani 1 1 d . . . . .
C2 C -0.0422(6) 0.8622(5) 1.0108(3) 0.0452(18) Uani 1 1 d . . . . .
C5 C 0.1254(7) 0.7734(5) 1.0536(3) 0.050(2) Uani 1 1 d . . . . .
H5 H 0.180947 0.743841 1.068309 0.060 Uiso 1 1 calc R U . . .
Cl1 Cl 0.1695(3) 0.8839(2) 1.11965(10) 0.0949(9) Uani 1 1 d . . . . .
C20 C -0.1329(6) 0.9130(5) 0.9894(3) 0.052(2) Uani 1 1 d . . . . .
H20A H -0.188721 0.876465 0.977344 0.062 Uiso 1 1 calc R U . . .
H20B H -0.159004 0.946313 1.012898 0.062 Uiso 1 1 calc R U . . .
C26 C -0.0462(7) 1.0391(5) 0.9622(3) 0.059(2) Uani 1 1 d . . . . .
H26 H -0.022286 1.050113 0.992537 0.071 Uiso 1 1 calc R U . . .
C22 C -0.1386(7) 0.9536(6) 0.9059(3) 0.057(2) Uani 1 1 d . . . . .
H22 H -0.177410 0.906922 0.897397 0.068 Uiso 1 1 calc R U . . .
C21 C -0.1052(6) 0.9680(5) 0.9515(3) 0.0472(18) Uani 1 1 d . . . . .
C25 C -0.0231(8) 1.0928(6) 0.9287(4) 0.072(3) Uani 1 1 d . . . . .
H25 H 0.015429 1.139910 0.936297 0.087 Uiso 1 1 calc R U . . .
N1 N 0.1549(5) 0.6684(4) 0.9550(2) 0.0397(14) Uani 1 1 d . . . . .
N3 N 0.1454(5) 0.8183(4) 0.9203(2) 0.0425(15) Uani 1 1 d . . . . .
C15 C 0.2264(6) 0.8059(5) 0.9517(3) 0.0464(19) Uani 1 1 d . . . . .
C19 C 0.1255(7) 0.8948(5) 0.9051(3) 0.052(2) Uani 1 1 d . . . . .
H19 H 0.069480 0.903469 0.882824 0.063 Uiso 1 1 calc R U . . .
C18 C 0.1831(8) 0.9591(5) 0.9206(4) 0.066(3) Uani 1 1 d . . . . .
H18 H 0.167447 1.011462 0.909395 0.079 Uiso 1 1 calc R U . . .
C14 C 0.2497(6) 0.7185(4) 0.9628(3) 0.0456(19) Uani 1 1 d . . . . .
H14A H 0.301256 0.698415 0.943956 0.055 Uiso 1 1 calc R U . . .
H14B H 0.278750 0.713920 0.994565 0.055 Uiso 1 1 calc R U . . .
O1 O -0.0641(4) 0.7546(3) 0.95451(19) 0.0484(13) Uani 1 1 d . . . . .
H1 H -0.126990 0.763279 0.952963 0.073 Uiso 1 1 calc R U . . .
C28 C 0.4581(7) 0.8753(6) 0.6106(3) 0.054(2) Uani 1 1 d . . . . .
C27 C 0.4504(7) 0.7993(5) 0.6322(3) 0.049(2) Uani 1 1 d . . . . .
O3 O 0.5140(5) 0.7789(4) 0.6710(2) 0.0585(16) Uani 1 1 d . . . . .
H3A H 0.573056 0.796276 0.669122 0.088 Uiso 1 1 calc R U . . .
N6 N 0.4850(6) 0.6287(5) 0.7457(2) 0.0583(19) Uani 1 1 d . . . . .
Cl4 Cl 0.69224(15) 0.73774(12) 0.88161(8) 0.0539(5) Uani 1 1 d . . . . .
Cl3 Cl 0.25673(15) 0.74085(11) 0.82513(7) 0.0480(5) Uani 1 1 d . . . . .
C8 C 0.1760(6) 0.5837(5) 0.9391(3) 0.0474(19) Uani 1 1 d . . . . .
H8A H 0.231582 0.585168 0.919466 0.057 Uiso 1 1 calc R U . . .
H8B H 0.198423 0.549282 0.965216 0.057 Uiso 1 1 calc R U . . .
C7 C 0.0964(7) 0.6626(5) 0.9967(3) 0.0453(18) Uani 1 1 d . . . . .
H7A H 0.032679 0.631737 0.988701 0.054 Uiso 1 1 calc R U . . .
H7B H 0.138786 0.632410 1.020301 0.054 Uiso 1 1 calc R U . . .
O5 O 0.2988(6) 0.6940(4) 0.7909(2) 0.0735(19) Uani 1 1 d . . . . .
O8 O 0.1966(8) 0.8051(5) 0.8067(3) 0.108(3) Uani 1 1 d . . . . .
O6 O 0.1942(5) 0.6870(4) 0.8493(2) 0.0608(15) Uani 1 1 d . . . . .
O4 O 0.4957(6) 0.8004(4) 0.7763(2) 0.0739(19) Uani 1 1 d . . . . .
H4A H 0.501158 0.804900 0.805277 0.111 Uiso 1 1 d DR U . . .
H4B H 0.538772 0.835118 0.767928 0.111 Uiso 1 1 d DR U . . .
O2 O -0.0242(5) 0.7716(3) 0.8513(2) 0.0524(14) Uani 1 1 d . . . . .
H2A H -0.087966 0.762704 0.854375 0.079 Uiso 1 1 d R U . . .
H2B H -0.014770 0.748478 0.826207 0.079 Uiso 1 1 d R U . . .
C24 C -0.0576(9) 1.0758(7) 0.8841(4) 0.078(3) Uani 1 1 d . . . . .
H24 H -0.041697 1.111292 0.861157 0.093 Uiso 1 1 calc R U . . .
C3 C 0.0163(7) 0.8918(5) 1.0499(3) 0.052(2) Uani 1 1 d . . . . .
H3 H -0.001083 0.941770 1.062116 0.063 Uiso 1 1 calc R U . . .
O9 O 0.5868(6) 0.7544(5) 0.8662(3) 0.081(2) Uani 1 1 d . . . . .
O12 O 0.7188(7) 0.7757(5) 0.9253(3) 0.093(2) Uani 1 1 d . . . . .
O11 O 0.7577(6) 0.7746(5) 0.8513(3) 0.091(2) Uani 1 1 d . . . . .
O10 O 0.7090(7) 0.6535(5) 0.8849(4) 0.115(3) Uani 1 1 d . . . . .
O7 O 0.3394(7) 0.7695(5) 0.8564(3) 0.098(3) Uani 1 1 d . . . . .
C49 C 0.5823(10) 1.1116(7) 0.5479(4) 0.083(3) Uani 1 1 d . . . . .
H49 H 0.620148 1.123186 0.523613 0.100 Uiso 1 1 calc R U . . .
C50 C 0.5180(9) 1.1682(6) 0.5627(4) 0.077(3) Uani 1 1 d . . . . .
H50 H 0.513097 1.219308 0.548734 0.092 Uiso 1 1 calc R U . . .
C42 C 0.4601(12) 0.4830(7) 0.7415(4) 0.091(4) Uani 1 1 d . . . . .
H42 H 0.419852 0.438476 0.730600 0.109 Uiso 1 1 calc R U . . .
C45 C 0.5749(9) 0.6156(8) 0.7706(3) 0.079(3) Uani 1 1 d . . . . .
H45 H 0.615428 0.660371 0.780880 0.095 Uiso 1 1 calc R U . . .
C43 C 0.5524(13) 0.4724(9) 0.7673(5) 0.104(5) Uani 1 1 d . . . . .
H43 H 0.576328 0.420022 0.775173 0.125 Uiso 1 1 calc R U . . .
C44 C 0.6104(13) 0.5394(11) 0.7818(5) 0.114(5) Uani 1 1 d . . . . .
H44 H 0.674367 0.532685 0.799427 0.137 Uiso 1 1 calc R U . . .
C46 C 0.5428(8) 0.9350(6) 0.6290(4) 0.078(3) Uani 1 1 d . . . . .
C47 C 0.5347(7) 1.0189(5) 0.6046(3) 0.055(2) Uani 1 1 d . . . . .
C48 C 0.5918(8) 1.0341(6) 0.5698(4) 0.071(3) Uani 1 1 d . . . . .
H48 H 0.636491 0.994443 0.560321 0.085 Uiso 1 1 calc R U . . .
C52 C 0.4706(9) 1.0767(7) 0.6186(4) 0.078(3) Uani 1 1 d . . . . .
C51 C 0.4608(9) 1.1527(7) 0.5970(5) 0.082(3) Uani 1 1 d . . . . .
H51 H 0.415343 1.191970 0.606291 0.098 Uiso 1 1 calc R U . . .
C16 C 0.2877(8) 0.8692(6) 0.9696(3) 0.065(2) Uani 1 1 d . . . . .
H16 H 0.342817 0.860023 0.992231 0.078 Uiso 1 1 calc R U . . .
C17 C 0.2653(10) 0.9464(6) 0.9533(4) 0.077(3) Uani 1 1 d . . . . .
H17 H 0.306301 0.990369 0.964552 0.093 Uiso 1 1 calc R U . . .
C23 C -0.1145(8) 1.0080(7) 0.8733(3) 0.068(3) Uani 1 1 d . . . . .
H23 H -0.138023 0.997790 0.842791 0.081 Uiso 1 1 calc R U . . .
O21 O 0.7164(8) 0.8168(7) 0.6888(4) 0.114(3) Uani 1 1 d G . . . .
H21A H 0.708623 0.850816 0.709974 0.170 Uiso 1 1 d G U . . .
H21B H 0.716082 0.770216 0.701681 0.170 Uiso 1 1 d G U . . .
O22B O 0.670(2) 0.8779(17) 0.7729(10) 0.072(3) Uani 0.2603 1 d . . P A 2
O22C O 0.624(2) 0.9048(16) 0.7506(10) 0.072(3) Uani 0.2692 1 d . . P B 3
O22A O 0.1432(11) 0.5466(9) 0.7860(5) 0.072(3) Uani 0.4705 1 d . . P C 3
Cl5 Cl 0.9254(11) 0.6730(9) 0.7363(4) 0.102(2) Uani 0.486(13) 1 d G U P D 1
O13 O 1.0002(18) 0.7015(16) 0.7730(6) 0.160(7) Uani 0.486(13) 1 d G U P D 1
O14 O 0.8226(14) 0.6726(18) 0.7513(9) 0.204(8) Uani 0.486(13) 1 d G U P D 1
O15 O 0.926(2) 0.7267(13) 0.6975(5) 0.148(5) Uani 0.486(13) 1 d G U P D 1
O16 O 0.953(2) 0.5911(10) 0.7235(8) 0.196(8) Uani 0.486(13) 1 d G U P D 1
Cl5A Cl 0.9039(11) 0.6719(9) 0.7444(3) 0.102(2) Uani 0.514(13) 1 d G U P D 2
O13A O 0.9926(16) 0.7261(15) 0.7505(8) 0.160(7) Uani 0.514(13) 1 d G U P D 2
O16A O 0.938(2) 0.5892(10) 0.7550(8) 0.196(8) Uani 0.514(13) 1 d G U P D 2
O14A O 0.8286(17) 0.6963(18) 0.7746(7) 0.204(8) Uani 0.514(13) 1 d G U P D 2
O15A O 0.8567(17) 0.6759(14) 0.6977(4) 0.148(5) Uani 0.514(13) 1 d G U P D 2
Cl6 Cl 0.8689(14) 0.9042(9) 0.6021(5) 0.0458(10) Uani 0.263(9) 1 d G . P E 1
O17 O 0.811(2) 0.9794(14) 0.6034(11) 0.158(5) Uani 0.263(9) 1 d G U P E 1
O18 O 0.876(3) 0.8652(19) 0.6463(7) 0.147(5) Uani 0.263(9) 1 d G U P E 1
O19 O 0.816(3) 0.8502(17) 0.5681(9) 0.130(4) Uani 0.263(9) 1 d G U P E 1
O20 O 0.9724(17) 0.922(2) 0.5905(11) 0.128(5) Uani 0.263(9) 1 d G U P E 1
Cl6A Cl 0.8722(4) 0.9010(3) 0.59088(15) 0.0458(10) Uani 0.737(9) 1 d G . P E 2
O17A O 0.8884(10) 0.9659(6) 0.6241(3) 0.158(5) Uani 0.737(9) 1 d G U P E 2
O18A O 0.8249(10) 0.8318(6) 0.6110(4) 0.147(5) Uani 0.737(9) 1 d G U P E 2
O19A O 0.8044(7) 0.9294(7) 0.5518(3) 0.130(4) Uani 0.737(9) 1 d G U P E 2
O20A O 0.9712(6) 0.8767(8) 0.5766(4) 0.128(5) Uani 0.737(9) 1 d G U P E 2

loop_
_atom_site_aniso_label
_atom_site_aniso_U_11
_atom_site_aniso_U_22
_atom_site_aniso_U_33
_atom_site_aniso_U_23
_atom_site_aniso_U_13
_atom_site_aniso_U_12
Cu2 0.0431(6) 0.0507(5) 0.0488(6) 0.0008(4) 0.0036(4) 0.0041(4)
Cu1 0.0362(5) 0.0347(4) 0.0444(5) 0.0006(4) 0.0026(4) 0.0043(4)
N4 0.043(4) 0.039(3) 0.048(4) 0.007(3) 0.006(3) 0.005(3)
N5 0.053(4) 0.047(4) 0.046(4) 0.004(3) 0.008(3) 0.002(3)
C36 0.060(6) 0.069(6) 0.079(7) 0.020(5) -0.002(5) 0.008(5)
C39 0.078(7) 0.052(5) 0.058(5) -0.004(4) 0.016(5) -0.003(5)
C37 0.092(8) 0.066(7) 0.087(8) 0.020(6) 0.018(7) 0.032(6)
C38 0.087(8) 0.039(4) 0.081(7) 0.002(4) 0.007(6) 0.010(5)
C35 0.052(5) 0.052(5) 0.048(5) 0.009(4) 0.009(4) 0.005(4)
C34 0.041(5) 0.060(5) 0.062(5) 0.006(4) -0.003(4) -0.001(4)
C40 0.069(6) 0.045(4) 0.059(5) 0.006(4) 0.020(5) 0.000(4)
C41 0.066(6) 0.063(5) 0.056(5) 0.009(5) 0.023(5) 0.027(5)
C33 0.068(6) 0.052(5) 0.053(5) -0.002(4) 0.016(4) -0.006(4)
C32 0.059(5) 0.048(5) 0.041(5) -0.006(4) 0.012(4) 0.001(4)
C29 0.073(6) 0.058(5) 0.048(5) 0.009(4) 0.004(5) -0.003(5)
C30 0.068(6) 0.071(6) 0.045(5) 0.006(4) -0.005(4) -0.003(5)
C31 0.077(7) 0.056(5) 0.044(5) -0.007(4) 0.004(5) -0.014(5)
Cl2 0.130(3) 0.115(2) 0.0729(18) 0.0314(17) -0.0450(18) -0.040(2)
N2 0.034(3) 0.040(3) 0.056(4) -0.007(3) 0.008(3) 0.003(3)
C13 0.042(5) 0.058(5) 0.074(6) -0.018(5) 0.009(4) -0.005(4)
C9 0.052(5) 0.039(4) 0.054(5) -0.006(3) 0.018(4) 0.007(4)
C11 0.067(6) 0.041(5) 0.119(9) -0.023(5) 0.025(6) -0.012(5)
C10 0.071(6) 0.033(4) 0.086(7) -0.005(4) 0.022(5) 0.000(4)
C12 0.051(5) 0.066(6) 0.095(8) -0.027(6) 0.010(5) -0.020(5)
C6 0.045(5) 0.037(4) 0.043(5) -0.001(3) 0.007(4) 0.003(3)
C1 0.035(4) 0.042(4) 0.035(4) 0.003(3) 0.006(3) 0.000(3)
C4 0.055(5) 0.059(5) 0.046(5) -0.013(4) 0.003(4) -0.001(4)
C2 0.040(4) 0.052(5) 0.046(4) 0.000(4) 0.012(3) 0.007(3)
C5 0.047(5) 0.061(5) 0.041(4) 0.005(4) -0.001(4) 0.010(4)
Cl1 0.090(2) 0.107(2) 0.0806(19) -0.0406(16) -0.0241(15) 0.0120(17)
C20 0.038(4) 0.050(4) 0.069(6) 0.003(4) 0.010(4) 0.013(4)
C26 0.049(5) 0.057(5) 0.073(6) 0.002(4) 0.013(4) 0.009(4)
C22 0.051(5) 0.057(5) 0.063(6) -0.006(4) 0.006(4) 0.021(4)
C21 0.037(4) 0.049(4) 0.055(5) 0.002(4) 0.007(4) 0.016(3)
C25 0.051(5) 0.063(6) 0.104(9) 0.015(6) 0.012(5) 0.004(4)
N1 0.040(3) 0.037(3) 0.042(4) 0.000(3) 0.005(3) 0.005(3)
N3 0.040(4) 0.038(3) 0.051(4) -0.001(3) 0.011(3) 0.003(3)
C15 0.033(4) 0.044(4) 0.062(5) -0.008(4) 0.004(4) -0.002(3)
C19 0.048(5) 0.040(4) 0.074(6) 0.010(4) 0.025(4) 0.010(4)
C18 0.069(7) 0.040(5) 0.094(8) 0.000(5) 0.029(6) 0.002(4)
C14 0.040(4) 0.044(4) 0.051(5) 0.002(3) -0.006(4) 0.008(3)
O1 0.038(3) 0.057(3) 0.050(3) -0.009(3) 0.001(3) 0.007(3)
C28 0.049(5) 0.063(5) 0.050(5) -0.005(4) 0.008(4) 0.003(4)
C27 0.044(5) 0.056(5) 0.047(5) 0.002(4) 0.006(4) 0.007(4)
O3 0.047(3) 0.067(4) 0.062(4) 0.018(3) 0.006(3) -0.006(3)
N6 0.054(4) 0.073(5) 0.050(4) 0.007(4) 0.012(4) 0.019(4)
Cl4 0.0403(11) 0.0532(11) 0.0667(13) 0.0019(10) -0.0008(9) -0.0004(9)
Cl3 0.0447(12) 0.0464(10) 0.0547(13) 0.0033(9) 0.0135(9) 0.0059(9)
C8 0.045(5) 0.041(4) 0.056(5) 0.000(4) 0.007(4) 0.015(3)
C7 0.057(5) 0.039(4) 0.041(4) 0.003(3) 0.012(4) 0.010(4)
O5 0.092(5) 0.069(4) 0.068(4) -0.003(3) 0.045(4) 0.010(4)
O8 0.120(7) 0.094(6) 0.113(7) 0.046(5) 0.033(6) 0.056(5)
O6 0.062(4) 0.058(3) 0.067(4) -0.004(3) 0.026(3) -0.004(3)
O4 0.087(5) 0.075(4) 0.055(4) 0.010(3) -0.010(3) -0.020(4)
O2 0.052(3) 0.057(3) 0.048(3) 0.004(3) 0.003(3) 0.006(3)
C24 0.075(7) 0.076(7) 0.088(8) 0.028(6) 0.031(6) 0.027(6)
C3 0.053(5) 0.051(5) 0.053(5) -0.002(4) 0.006(4) 0.004(4)
O9 0.048(4) 0.112(6) 0.080(5) 0.008(4) -0.009(4) 0.012(4)
O12 0.083(5) 0.111(6) 0.081(5) -0.013(4) -0.002(4) -0.005(4)
O11 0.068(5) 0.124(7) 0.084(5) 0.024(5) 0.019(4) -0.006(4)
O10 0.092(6) 0.054(4) 0.201(10) 0.004(5) 0.028(6) 0.009(4)
O7 0.078(5) 0.111(6) 0.103(6) -0.033(5) 0.002(5) -0.034(5)
C49 0.092(9) 0.075(7) 0.081(7) -0.002(6) 0.010(6) -0.034(7)
C50 0.073(7) 0.048(5) 0.102(8) 0.004(5) -0.019(6) -0.004(5)
C42 0.126(11) 0.061(6) 0.089(8) 0.016(6) 0.025(8) 0.037(7)
C45 0.070(7) 0.111(9) 0.056(6) -0.001(6) 0.000(5) 0.035(6)
C43 0.133(13) 0.079(9) 0.103(10) 0.017(8) 0.021(10) 0.055(9)
C44 0.116(12) 0.136(13) 0.086(9) -0.002(9) -0.011(8) 0.078(11)
C46 0.066(6) 0.064(6) 0.099(8) 0.015(5) -0.011(6) -0.020(5)
C47 0.048(5) 0.051(5) 0.065(5) -0.003(4) 0.006(4) -0.010(4)
C48 0.066(6) 0.062(6) 0.086(7) -0.020(5) 0.012(6) -0.004(5)
C52 0.076(7) 0.074(7) 0.086(8) -0.009(6) 0.021(6) -0.006(6)
C51 0.073(7) 0.061(6) 0.109(9) -0.009(6) 0.001(7) 0.004(5)
C16 0.058(6) 0.064(6) 0.072(6) -0.008(5) 0.004(5) -0.009(4)
C17 0.093(8) 0.047(5) 0.095(8) -0.020(5) 0.021(7) -0.018(5)
C23 0.060(6) 0.088(7) 0.056(5) 0.011(5) 0.014(5) 0.026(6)
O21 0.090(6) 0.129(7) 0.121(7) 0.026(6) 0.007(6) 0.001(7)
O22B 0.054(7) 0.068(7) 0.093(9) -0.025(6) 0.007(6) -0.018(5)
O22C 0.054(7) 0.068(7) 0.093(9) -0.025(6) 0.007(6) -0.018(5)
O22A 0.054(7) 0.068(7) 0.093(9) -0.025(6) 0.007(6) -0.018(5)
Cl5 0.071(5) 0.179(4) 0.053(3) -0.019(3) -0.002(3) 0.011(3)
O13 0.148(10) 0.200(12) 0.127(13) -0.029(11) -0.006(11) -0.040(10)
O14 0.187(12) 0.247(14) 0.180(14) -0.055(13) 0.023(12) 0.008(12)
O15 0.175(11) 0.178(11) 0.081(7) -0.020(8) -0.026(9) 0.013(9)
O16 0.203(12) 0.196(12) 0.175(14) -0.009(13) -0.039(13) 0.041(11)
Cl5A 0.071(5) 0.179(4) 0.053(3) -0.019(3) -0.002(3) 0.011(3)
O13A 0.148(10) 0.200(12) 0.127(13) -0.029(11) -0.006(11) -0.040(10)
O16A 0.203(12) 0.196(12) 0.175(14) -0.009(13) -0.039(13) 0.041(11)
O14A 0.187(12) 0.247(14) 0.180(14) -0.055(13) 0.023(12) 0.008(12)
O15A 0.175(11) 0.178(11) 0.081(7) -0.020(8) -0.026(9) 0.013(9)
Cl6 0.0509(12) 0.0422(11) 0.044(3) 0.0019(16) 0.0040(18) -0.0032(9)
O17 0.203(12) 0.129(9) 0.134(9) -0.067(8) -0.014(9) -0.010(9)
O18 0.192(11) 0.115(9) 0.135(10) 0.015(8) 0.028(9) -0.070(8)
O19 0.102(7) 0.166(11) 0.119(9) 0.019(8) 0.007(7) -0.005(9)
O20 0.115(8) 0.145(12) 0.131(10) 0.015(9) 0.044(7) 0.063(8)
Cl6A 0.0509(12) 0.0422(11) 0.044(3) 0.0019(16) 0.0040(18) -0.0032(9)
O17A 0.203(12) 0.129(9) 0.134(9) -0.067(8) -0.014(9) -0.010(9)
O18A 0.192(11) 0.115(9) 0.135(10) 0.015(8) 0.028(9) -0.070(8)
O19A 0.102(7) 0.166(11) 0.119(9) 0.019(8) 0.007(7) -0.005(9)
O20A 0.115(8) 0.145(12) 0.131(10) 0.015(9) 0.044(7) 0.063(8)

loop_
_atom_type_symbol
_atom_type_description
_atom_type_scat_dispersion_real
_atom_type_scat_dispersion_imag
_atom_type_scat_source
C C 0.0033 0.0016 'International Tables Vol C Tables 4.2.6.8 and 6.1.1.4'
H H 0.0000 0.0000 'International Tables Vol C Tables 4.2.6.8 and 6.1.1.4'
Cl Cl 0.1484 0.1585 'International Tables Vol C Tables 4.2.6.8 and 6.1.1.4'
Cu Cu 0.3201 1.2651 'International Tables Vol C Tables 4.2.6.8 and 6.1.1.4'
N N 0.0061 0.0033 'International Tables Vol C Tables 4.2.6.8 and 6.1.1.4'
O O 0.0106 0.0060 'International Tables Vol C Tables 4.2.6.8 and 6.1.1.4'

loop_
_geom_angle_atom_site_label_1
_geom_angle_atom_site_label_2
_geom_angle_atom_site_label_3
_geom_angle
_geom_angle_site_symmetry_1
_geom_angle_site_symmetry_3
_geom_angle_publ_flag
N4 Cu2 O3 90.8(2) . . ?
N5 Cu2 N4 84.0(3) . . ?
N5 Cu2 O3 87.2(2) . . ?
N5 Cu2 N6 166.2(3) . . ?
N5 Cu2 O4 95.6(3) . . ?
N6 Cu2 N4 83.4(3) . . ?
N6 Cu2 O3 98.5(3) . . ?
O4 Cu2 N4 177.7(3) . . ?
O4 Cu2 O3 91.5(3) . . ?
O4 Cu2 N6 96.7(3) . . ?
N2 Cu1 N1 83.0(3) . . ?
N3 Cu1 N2 164.8(3) . . ?
N3 Cu1 N1 83.1(3) . . ?
O2 Cu1 N2 99.1(3) . . ?
O2 Cu1 N1 177.6(2) . . ?
O2 Cu1 N3 94.9(3) . . ?
C34 N4 Cu2 107.6(5) . . ?
C34 N4 C40 111.0(7) . . ?
C34 N4 C33 111.4(7) . . ?
C40 N4 Cu2 107.4(5) . . ?
C40 N4 C33 108.8(6) . . ?
C33 N4 Cu2 110.6(5) . . ?
C39 N5 Cu2 127.9(7) . . ?
C39 N5 C35 119.2(8) . . ?
C35 N5 Cu2 112.7(5) . . ?
C37 C36 H36 120.4 . . ?
C37 C36 C35 119.2(11) . . ?
C35 C36 H36 120.4 . . ?
N5 C39 H39 119.1 . . ?
N5 C39 C38 121.7(10) . . ?
C38 C39 H39 119.1 . . ?
C36 C37 H37 120.3 . . ?
C36 C37 C38 119.5(10) . . ?
C38 C37 H37 120.3 . . ?
C39 C38 C37 119.4(9) . . ?
C39 C38 H38 120.3 . . ?
C37 C38 H38 120.3 . . ?
N5 C35 C36 121.0(8) . . ?
N5 C35 C34 116.1(7) . . ?
C36 C35 C34 122.9(9) . . ?
N4 C34 C35 109.7(7) . . ?
N4 C34 H34A 109.7 . . ?
N4 C34 H34B 109.7 . . ?
C35 C34 H34A 109.7 . . ?
C35 C34 H34B 109.7 . . ?
H34A C34 H34B 108.2 . . ?
N4 C40 H40A 109.8 . . ?
N4 C40 H40B 109.8 . . ?
N4 C40 C41 109.2(8) . . ?
H40A C40 H40B 108.3 . . ?
C41 C40 H40A 109.8 . . ?
C41 C40 H40B 109.8 . . ?
N6 C41 C40 115.9(7) . . ?
N6 C41 C42 122.7(11) . . ?
C42 C41 C40 121.5(11) . . ?
N4 C33 H33A 108.7 . . ?
N4 C33 H33B 108.7 . . ?
N4 C33 C32 114.2(7) . . ?
H33A C33 H33B 107.6 . . ?
C32 C33 H33A 108.7 . . ?
C32 C33 H33B 108.7 . . ?
C31 C32 C33 119.0(8) . . ?
C27 C32 C33 121.9(8) . . ?
C27 C32 C31 119.1(8) . . ?
C30 C29 H29 120.1 . . ?
C30 C29 C28 119.9(9) . . ?
C28 C29 H29 120.1 . . ?
C29 C30 C31 123.3(9) . . ?
C29 C30 Cl2 119.1(7) . . ?
C31 C30 Cl2 117.6(8) . . ?
C32 C31 H31 121.0 . . ?
C30 C31 C32 118.1(9) . . ?
C30 C31 H31 121.0 . . ?
C13 N2 Cu1 128.0(6) . . ?
C9 N2 Cu1 113.0(5) . . ?
C9 N2 C13 118.9(7) . . ?
N2 C13 H13 119.6 . . ?
C12 C13 N2 120.7(9) . . ?
C12 C13 H13 119.6 . . ?
N2 C9 C10 122.8(8) . . ?
N2 C9 C8 115.4(7) . . ?
C10 C9 C8 121.6(8) . . ?
C10 C11 H11 120.5 . . ?
C12 C11 H11 120.5 . . ?
C12 C11 C10 119.1(8) . . ?
C9 C10 C11 117.7(9) . . ?
C9 C10 H10 121.1 . . ?
C11 C10 H10 121.1 . . ?
C13 C12 C11 120.7(10) . . ?
C13 C12 H12 119.6 . . ?
C11 C12 H12 119.6 . . ?
C1 C6 C7 120.6(7) . . ?
C5 C6 C1 118.9(7) . . ?
C5 C6 C7 120.4(7) . . ?
C2 C1 C6 121.9(7) . . ?
C2 C1 O1 122.9(7) . . ?
O1 C1 C6 115.0(6) . . ?
C5 C4 Cl1 118.0(7) . . ?
C3 C4 C5 121.1(8) . . ?
C3 C4 Cl1 120.9(7) . . ?
C1 C2 C20 123.6(7) . . ?
C1 C2 C3 117.8(7) . . ?
C3 C2 C20 118.6(7) . . ?
C6 C5 C4 119.4(8) . . ?
C6 C5 H5 120.3 . . ?
C4 C5 H5 120.3 . . ?
C2 C20 H20A 108.9 . . ?
C2 C20 H20B 108.9 . . ?
H20A C20 H20B 107.7 . . ?
C21 C20 C2 113.5(6) . . ?
C21 C20 H20A 108.9 . . ?
C21 C20 H20B 108.9 . . ?
C21 C26 H26 119.3 . . ?
C25 C26 H26 119.3 . . ?
C25 C26 C21 121.4(9) . . ?
C21 C22 H22 120.0 . . ?
C23 C22 H22 120.0 . . ?
C23 C22 C21 119.9(9) . . ?
C26 C21 C20 119.6(8) . . ?
C22 C21 C20 122.9(8) . . ?
C22 C21 C26 117.5(8) . . ?
C26 C25 H25 120.5 . . ?
C24 C25 C26 119.1(10) . . ?
C24 C25 H25 120.5 . . ?
C14 N1 Cu1 107.2(5) . . ?
C14 N1 C8 112.8(6) . . ?
C14 N1 C7 112.9(6) . . ?
C8 N1 Cu1 104.0(5) . . ?
C8 N1 C7 108.7(6) . . ?
C7 N1 Cu1 110.9(5) . . ?
C15 N3 Cu1 114.4(5) . . ?
C15 N3 C19 118.6(7) . . ?
C19 N3 Cu1 127.0(6) . . ?
N3 C15 C14 115.0(7) . . ?
N3 C15 C16 121.7(8) . . ?
C16 C15 C14 123.1(8) . . ?
N3 C19 H19 118.7 . . ?
C18 C19 N3 122.6(9) . . ?
C18 C19 H19 118.7 . . ?
C19 C18 H18 120.7 . . ?
C19 C18 C17 118.6(9) . . ?
C17 C18 H18 120.7 . . ?
N1 C14 C15 110.9(6) . . ?
N1 C14 H14A 109.5 . . ?
N1 C14 H14B 109.5 . . ?
C15 C14 H14A 109.5 . . ?
C15 C14 H14B 109.5 . . ?
H14A C14 H14B 108.0 . . ?
C1 O1 H1 109.5 . . ?
C29 C28 C27 117.3(8) . . ?
C29 C28 C46 123.3(9) . . ?
C27 C28 C46 119.5(8) . . ?
C32 C27 C28 122.4(8) . . ?
C32 C27 O3 115.8(8) . . ?
O3 C27 C28 121.7(8) . . ?
Cu2 O3 H3A 137.5 . . ?
C27 O3 Cu2 110.9(5) . . ?
C27 O3 H3A 109.5 . . ?
C41 N6 Cu2 112.9(6) . . ?
C45 N6 Cu2 129.2(8) . . ?
C45 N6 C41 117.6(9) . . ?
O9 Cl4 O12 109.3(5) . . ?
O9 Cl4 O11 109.4(5) . . ?
O11 Cl4 O12 106.2(5) . . ?
O10 Cl4 O9 110.4(5) . . ?
O10 Cl4 O12 110.2(6) . . ?
O10 Cl4 O11 111.2(6) . . ?
O5 Cl3 O6 107.6(4) . . ?
O8 Cl3 O5 111.8(5) . . ?
O8 Cl3 O6 109.8(5) . . ?
O8 Cl3 O7 110.9(7) . . ?
O7 Cl3 O5 108.8(5) . . ?
O7 Cl3 O6 107.7(5) . . ?
C9 C8 N1 109.9(6) . . ?
C9 C8 H8A 109.7 . . ?
C9 C8 H8B 109.7 . . ?
N1 C8 H8A 109.7 . . ?
N1 C8 H8B 109.7 . . ?
H8A C8 H8B 108.2 . . ?
C6 C7 N1 113.8(6) . . ?
C6 C7 H7A 108.8 . . ?
C6 C7 H7B 108.8 . . ?
N1 C7 H7A 108.8 . . ?
N1 C7 H7B 108.8 . . ?
H7A C7 H7B 107.7 . . ?
Cu2 O4 H4A 135.7 . . ?
Cu2 O4 H4B 119.8 . . ?
H4A O4 H4B 104.5 . . ?
Cu1 O2 H2A 109.2 . . ?
Cu1 O2 H2B 109.5 . . ?
H2A O2 H2B 104.5 . . ?
C25 C24 H24 119.9 . . ?
C23 C24 C25 120.3(10) . . ?
C23 C24 H24 119.9 . . ?
C4 C3 C2 120.8(8) . . ?
C4 C3 H3 119.6 . . ?
C2 C3 H3 119.6 . . ?
C50 C49 H49 120.3 . . ?
C50 C49 C48 119.4(11) . . ?
C48 C49 H49 120.3 . . ?
C49 C50 H50 119.2 . . ?
C51 C50 C49 121.7(11) . . ?
C51 C50 H50 119.2 . . ?
C41 C42 H42 121.1 . . ?
C43 C42 C41 117.8(14) . . ?
C43 C42 H42 121.1 . . ?
N6 C45 H45 118.7 . . ?
N6 C45 C44 122.6(14) . . ?
C44 C45 H45 118.7 . . ?
C42 C43 H43 120.3 . . ?
C42 C43 C44 119.4(12) . . ?
C44 C43 H43 120.3 . . ?
C45 C44 C43 120.1(13) . . ?
C45 C44 H44 120.0 . . ?
C43 C44 H44 120.0 . . ?
C28 C46 C47 113.2(8) . . ?
C48 C47 C46 120.1(9) . . ?
C48 C47 C52 120.5(9) . . ?
C52 C47 C46 119.3(9) . . ?
C49 C48 H48 120.6 . . ?
C47 C48 C49 118.8(10) . . ?
C47 C48 H48 120.6 . . ?
C47 C52 C51 120.7(10) . . ?
C50 C51 C52 118.8(11) . . ?
C50 C51 H51 120.6 . . ?
C52 C51 H51 120.6 . . ?
C15 C16 H16 121.0 . . ?
C17 C16 C15 118.1(10) . . ?
C17 C16 H16 121.0 . . ?
C18 C17 C16 120.3(9) . . ?
C18 C17 H17 119.9 . . ?
C16 C17 H17 119.9 . . ?
C22 C23 H23 119.1 . . ?
C24 C23 C22 121.9(10) . . ?
C24 C23 H23 119.1 . . ?
H21A O21 H21B 104.5 . . ?
O13 Cl5 O16 109.5 . . ?
O14 Cl5 O13 109.5 . . ?
O14 Cl5 O16 109.5 . . ?
O15 Cl5 O13 109.5 . . ?
O15 Cl5 O14 109.5 . . ?
O15 Cl5 O16 109.5 . . ?
O13A Cl5A O16A 109.5 . . ?
O13A Cl5A O14A 109.5 . . ?
O16A Cl5A O14A 109.5 . . ?
O15A Cl5A O13A 109.5 . . ?
O15A Cl5A O16A 109.5 . . ?
O15A Cl5A O14A 109.5 . . ?
O17 Cl6 O18 109.5 . . ?
O19 Cl6 O17 109.5 . . ?
O19 Cl6 O18 109.5 . . ?
O20 Cl6 O17 109.5 . . ?
O20 Cl6 O18 109.5 . . ?
O20 Cl6 O19 109.5 . . ?
O17A Cl6A O18A 109.5 . . ?
O19A Cl6A O17A 109.5 . . ?
O19A Cl6A O18A 109.5 . . ?
O19A Cl6A O20A 109.5 . . ?
O20A Cl6A O17A 109.5 . . ?
O20A Cl6A O18A 109.5 . . ?

loop_
_geom_bond_atom_site_label_1
_geom_bond_atom_site_label_2
_geom_bond_distance
_geom_bond_site_symmetry_2
_geom_bond_publ_flag
Cu2 N4 1.997(7) . ?
Cu2 N5 1.963(7) . ?
Cu2 O3 2.420(6) . ?
Cu2 N6 1.976(7) . ?
Cu2 O4 1.963(7) . ?
Cu1 N2 1.989(6) . ?
Cu1 N1 2.015(6) . ?
Cu1 N3 1.981(6) . ?
Cu1 O2 1.976(6) . ?
N4 C34 1.461(11) . ?
N4 C40 1.475(10) . ?
N4 C33 1.497(11) . ?
N5 C39 1.333(11) . ?
N5 C35 1.350(11) . ?
C36 H36 0.9300 . ?
C36 C37 1.359(15) . ?
C36 C35 1.384(13) . ?
C39 H39 0.9300 . ?
C39 C38 1.368(14) . ?
C37 H37 0.9300 . ?
C37 C38 1.374(16) . ?
C38 H38 0.9300 . ?
C35 C34 1.492(12) . ?
C34 H34A 0.9700 . ?
C34 H34B 0.9700 . ?
C40 H40A 0.9700 . ?
C40 H40B 0.9700 . ?
C40 C41 1.523(14) . ?
C41 N6 1.345(13) . ?
C41 C42 1.393(13) . ?
C33 H33A 0.9700 . ?
C33 H33B 0.9700 . ?
C33 C32 1.518(12) . ?
C32 C31 1.403(13) . ?
C32 C27 1.365(13) . ?
C29 H29 0.9300 . ?
C29 C30 1.358(13) . ?
C29 C28 1.387(13) . ?
C30 C31 1.361(13) . ?
C30 Cl2 1.744(9) . ?
C31 H31 0.9300 . ?
N2 C13 1.359(11) . ?
N2 C9 1.325(10) . ?
C13 H13 0.9300 . ?
C13 C12 1.356(13) . ?
C9 C10 1.383(11) . ?
C9 C8 1.481(12) . ?
C11 H11 0.9300 . ?
C11 C10 1.387(15) . ?
C11 C12 1.364(15) . ?
C10 H10 0.9300 . ?
C12 H12 0.9300 . ?
C6 C1 1.402(11) . ?
C6 C5 1.365(12) . ?
C6 C7 1.477(11) . ?
C1 C2 1.364(11) . ?
C1 O1 1.380(9) . ?
C4 C5 1.380(12) . ?
C4 Cl1 1.726(8) . ?
C4 C3 1.360(12) . ?
C2 C20 1.512(11) . ?
C2 C3 1.389(12) . ?
C5 H5 0.9300 . ?
C20 H20A 0.9700 . ?
C20 H20B 0.9700 . ?
C20 C21 1.508(12) . ?
C26 H26 0.9300 . ?
C26 C21 1.404(12) . ?
C26 C25 1.377(14) . ?
C22 H22 0.9300 . ?
C22 C21 1.383(12) . ?
C22 C23 1.369(13) . ?
C25 H25 0.9300 . ?
C25 C24 1.366(16) . ?
N1 C14 1.468(10) . ?
N1 C8 1.494(9) . ?
N1 C7 1.512(10) . ?
N3 C15 1.332(11) . ?
N3 C19 1.343(10) . ?
C15 C14 1.487(11) . ?
C15 C16 1.372(12) . ?
C19 H19 0.9300 . ?
C19 C18 1.337(13) . ?
C18 H18 0.9300 . ?
C18 C17 1.367(16) . ?
C14 H14A 0.9700 . ?
C14 H14B 0.9700 . ?
O1 H1 0.8200 . ?
C28 C27 1.403(13) . ?
C28 C46 1.518(13) . ?
C27 O3 1.372(10) . ?
O3 H3A 0.8200 . ?
N6 C45 1.318(13) . ?
Cl4 O9 1.411(7) . ?
Cl4 O12 1.434(8) . ?
Cl4 O11 1.429(8) . ?
Cl4 O10 1.395(8) . ?
Cl3 O5 1.421(6) . ?
Cl3 O8 1.380(7) . ?
Cl3 O6 1.434(6) . ?
Cl3 O7 1.409(8) . ?
C8 H8A 0.9700 . ?
C8 H8B 0.9700 . ?
C7 H7A 0.9700 . ?
C7 H7B 0.9700 . ?
O4 H4A 0.8500 . ?
O4 H4B 0.8500 . ?
O2 H2A 0.8500 . ?
O2 H2B 0.8500 . ?
C24 H24 0.9300 . ?
C24 C23 1.348(16) . ?
C3 H3 0.9300 . ?
C49 H49 0.9300 . ?
C49 C50 1.345(17) . ?
C49 C48 1.420(15) . ?
C50 H50 0.9300 . ?
C50 C51 1.340(17) . ?
C42 H42 0.9300 . ?
C42 C43 1.35(2) . ?
C45 H45 0.9300 . ?
C45 C44 1.354(18) . ?
C43 H43 0.9300 . ?
C43 C44 1.37(2) . ?
C44 H44 0.9300 . ?
C46 C47 1.545(13) . ?
C47 C48 1.349(13) . ?
C47 C52 1.349(14) . ?
C48 H48 0.9300 . ?
C52 C51 1.393(16) . ?
C51 H51 0.9300 . ?
C16 H16 0.9300 . ?
C16 C17 1.367(15) . ?
C17 H17 0.9300 . ?
C23 H23 0.9300 . ?
O21 H21A 0.8500 . ?
O21 H21B 0.8500 . ?
Cl5 O13 1.4424 . ?
Cl5 O14 1.4423 . ?
Cl5 O15 1.4423 . ?
Cl5 O16 1.4425 . ?
Cl5A O13A 1.4424 . ?
Cl5A O16A 1.4424 . ?
Cl5A O14A 1.4426 . ?
Cl5A O15A 1.4423 . ?
Cl6 O17 1.4425 . ?
Cl6 O18 1.4425 . ?
Cl6 O19 1.4424 . ?
Cl6 O20 1.4424 . ?
Cl6A O17A 1.4424 . ?
Cl6A O18A 1.4425 . ?
Cl6A O19A 1.4424 . ?
Cl6A O20A 1.4424 . ?

loop_
_geom_hbond_atom_site_label_D
_geom_hbond_atom_site_label_H
_geom_hbond_atom_site_label_A
_geom_hbond_distance_DH
_geom_hbond_distance_HA
_geom_hbond_distance_DA
_geom_hbond_angle_DHA
_geom_hbond_site_symmetry_A
_geom_hbond_publ_flag
O3 H3A O21 0.82 1.90 2.676(13) 156.6 . yes
O4 H4A O9 0.85 2.16 2.872(10) 140.9 . yes
O4 H4B O22B 0.85 1.83 2.59(3) 149.7 . yes

loop_
_geom_torsion_atom_site_label_1
_geom_torsion_atom_site_label_2
_geom_torsion_atom_site_label_3
_geom_torsion_atom_site_label_4
_geom_torsion
_geom_torsion_site_symmetry_1
_geom_torsion_site_symmetry_2
_geom_torsion_site_symmetry_3
_geom_torsion_site_symmetry_4
_geom_torsion_publ_flag
Cu2 N4 C34 C35 33.5(8) . . . . ?
Cu2 N4 C40 C41 -34.0(8) . . . . ?
Cu2 N4 C33 C32 -61.7(8) . . . . ?
Cu2 N5 C39 C38 174.0(7) . . . . ?
Cu2 N5 C35 C36 -174.9(8) . . . . ?
Cu2 N5 C35 C34 5.2(9) . . . . ?
Cu2 N6 C45 C44 173.3(9) . . . . ?
Cu1 N2 C13 C12 178.7(7) . . . . ?
Cu1 N2 C9 C10 -177.9(7) . . . . ?
Cu1 N2 C9 C8 -3.4(9) . . . . ?
Cu1 N1 C14 C15 32.9(8) . . . . ?
Cu1 N1 C8 C9 -40.2(7) . . . . ?
Cu1 N1 C7 C6 -65.4(8) . . . . ?
Cu1 N3 C15 C14 7.6(9) . . . . ?
Cu1 N3 C15 C16 -177.0(7) . . . . ?
Cu1 N3 C19 C18 177.9(7) . . . . ?
N4 C40 C41 N6 20.9(11) . . . . ?
N4 C40 C41 C42 -160.0(9) . . . . ?
N4 C33 C32 C31 -105.0(9) . . . . ?
N4 C33 C32 C27 76.2(11) . . . . ?
N5 C39 C38 C37 1.4(16) . . . . ?
N5 C35 C34 N4 -26.5(11) . . . . ?
C36 C37 C38 C39 -2.8(17) . . . . ?
C36 C35 C34 N4 153.6(9) . . . . ?
C39 N5 C35 C36 -0.1(13) . . . . ?
C39 N5 C35 C34 -180.0(8) . . . . ?
C37 C36 C35 N5 -1.3(16) . . . . ?
C37 C36 C35 C34 178.6(9) . . . . ?
C35 N5 C39 C38 0.0(14) . . . . ?
C35 C36 C37 C38 2.8(17) . . . . ?
C34 N4 C40 C41 -151.3(7) . . . . ?
C34 N4 C33 C32 57.9(10) . . . . ?
C40 N4 C34 C35 150.8(7) . . . . ?
C40 N4 C33 C32 -179.4(8) . . . . ?
C40 C41 N6 Cu2 3.6(10) . . . . ?
C40 C41 N6 C45 177.4(8) . . . . ?
C40 C41 C42 C43 -177.0(10) . . . . ?
C41 N6 C45 C44 0.7(15) . . . . ?
C41 C42 C43 C44 -1.4(19) . . . . ?
C33 N4 C34 C35 -87.8(8) . . . . ?
C33 N4 C40 C41 85.7(8) . . . . ?
C33 C32 C31 C30 -180.0(8) . . . . ?
C33 C32 C27 C28 179.3(8) . . . . ?
C33 C32 C27 O3 -4.9(12) . . . . ?
C32 C27 O3 Cu2 -48.3(8) . . . . ?
C29 C30 C31 C32 0.9(16) . . . . ?
C29 C28 C27 C32 0.4(13) . . . . ?
C29 C28 C27 O3 -175.1(8) . . . . ?
C29 C28 C46 C47 3.9(14) . . . . ?
C30 C29 C28 C27 -0.7(13) . . . . ?
C30 C29 C28 C46 -179.2(10) . . . . ?
C31 C32 C27 C28 0.5(13) . . . . ?
C31 C32 C27 O3 176.3(8) . . . . ?
Cl2 C30 C31 C32 -178.0(7) . . . . ?
N2 C13 C12 C11 -1.4(15) . . . . ?
N2 C9 C10 C11 -1.0(14) . . . . ?
N2 C9 C8 N1 30.3(10) . . . . ?
C13 N2 C9 C10 -0.3(12) . . . . ?
C13 N2 C9 C8 174.2(8) . . . . ?
C9 N2 C13 C12 1.5(13) . . . . ?
C10 C9 C8 N1 -155.1(8) . . . . ?
C10 C11 C12 C13 0.0(16) . . . . ?
C12 C11 C10 C9 1.1(15) . . . . ?
C6 C1 C2 C20 -179.9(7) . . . . ?
C6 C1 C2 C3 -0.9(11) . . . . ?
C1 C6 C5 C4 -1.2(12) . . . . ?
C1 C6 C7 N1 78.2(10) . . . . ?
C1 C2 C20 C21 -86.5(10) . . . . ?
C1 C2 C3 C4 1.0(12) . . . . ?
C2 C20 C21 C26 -74.6(9) . . . . ?
C2 C20 C21 C22 107.9(9) . . . . ?
C5 C6 C1 C2 1.0(12) . . . . ?
C5 C6 C1 O1 177.0(7) . . . . ?
C5 C6 C7 N1 -103.1(9) . . . . ?
C5 C4 C3 C2 -1.3(13) . . . . ?
Cl1 C4 C5 C6 178.6(7) . . . . ?
Cl1 C4 C3 C2 -178.4(7) . . . . ?
C20 C2 C3 C4 -179.9(8) . . . . ?
C26 C25 C24 C23 0.8(15) . . . . ?
C21 C26 C25 C24 -0.6(14) . . . . ?
C21 C22 C23 C24 0.6(13) . . . . ?
C25 C26 C21 C20 -177.1(8) . . . . ?
C25 C26 C21 C22 0.5(12) . . . . ?
C25 C24 C23 C22 -0.8(15) . . . . ?
N3 C15 C14 N1 -27.7(10) . . . . ?
N3 C15 C16 C17 -1.9(14) . . . . ?
N3 C19 C18 C17 -0.1(14) . . . . ?
C15 N3 C19 C18 -0.8(12) . . . . ?
C15 C16 C17 C18 1.0(16) . . . . ?
C19 N3 C15 C14 -173.5(7) . . . . ?
C19 N3 C15 C16 1.8(12) . . . . ?
C19 C18 C17 C16 0.0(16) . . . . ?
C14 N1 C8 C9 -156.0(7) . . . . ?
C14 N1 C7 C6 54.9(9) . . . . ?
C14 C15 C16 C17 173.1(9) . . . . ?
O1 C1 C2 C20 4.5(12) . . . . ?
O1 C1 C2 C3 -176.5(7) . . . . ?
C28 C29 C30 C31 0.0(16) . . . . ?
C28 C29 C30 Cl2 178.9(7) . . . . ?
C28 C27 O3 Cu2 127.5(7) . . . . ?
C28 C46 C47 C48 -95.8(11) . . . . ?
C28 C46 C47 C52 84.7(12) . . . . ?
C27 C32 C31 C30 -1.1(14) . . . . ?
C27 C28 C46 C47 -174.5(8) . . . . ?
N6 C41 C42 C43 2.1(16) . . . . ?
N6 C45 C44 C43 0(2) . . . . ?
C8 C9 C10 C11 -175.2(8) . . . . ?
C8 N1 C14 C15 146.7(7) . . . . ?
C8 N1 C7 C6 -179.1(7) . . . . ?
C7 C6 C1 C2 179.7(7) . . . . ?
C7 C6 C1 O1 -4.3(10) . . . . ?
C7 C6 C5 C4 -180.0(8) . . . . ?
C7 N1 C14 C15 -89.5(8) . . . . ?
C7 N1 C8 C9 78.0(8) . . . . ?
C3 C4 C5 C6 1.4(13) . . . . ?
C3 C2 C20 C21 94.5(9) . . . . ?
C49 C50 C51 C52 1.7(17) . . . . ?
C50 C49 C48 C47 0.8(15) . . . . ?
C42 C41 N6 Cu2 -175.5(8) . . . . ?
C42 C41 N6 C45 -1.7(14) . . . . ?
C42 C43 C44 C45 1(2) . . . . ?
C46 C28 C27 C32 179.0(9) . . . . ?
C46 C28 C27 O3 3.4(13) . . . . ?
C46 C47 C48 C49 179.8(9) . . . . ?
C46 C47 C52 C51 -179.4(10) . . . . ?
C47 C52 C51 C50 -1.5(17) . . . . ?
C48 C49 C50 C51 -1.4(17) . . . . ?
C48 C47 C52 C51 1.1(16) . . . . ?
C52 C47 C48 C49 -0.7(14) . . . . ?
C16 C15 C14 N1 157.0(8) . . . . ?
C23 C22 C21 C20 177.1(8) . . . . ?
C23 C22 C21 C26 -0.5(11) . . . . ?

loop_
_twin_individual_id
_twin_individual_mass_fraction_refined
1 0.725(18)
2 0.275(18)
